data_7006558
loop_
_publ_author_name
'Tanase, Stefania'
'Marqu\'es Gallego, Patricia'
'Bouwman, Elisabeth'
'Long, Gary J.'
'Rebbouh, Leila'
'Grandjean, Fernande'
'de Gelder, Ren\'e'
'Mutikainen, Ilpo'
'Turpeinen, Urho'
'Reedijk, Jan'

_publ_section_title
;
 Versatility in the binding of 2-pyrazinecarboxylate with iron.
 Synthesis, structure and magnetic properties of iron(II) and iron(III)
 complexes.
;
_journal_issue 13
_journal_name_full 'Dalton transactions (Cambridge, England : 2003)'
_journal_page_first 1675
_journal_page_last 1684
_journal_paper_doi 10.1039/b512048a
_journal_year 2006
_chemical_formula_sum 'C25 H21 Fe N7 O4'
_chemical_formula_weight 539.34
_chemical_name_systematic
;
?
;
_space_group_IT_number 14
_symmetry_cell_setting monoclinic
_symmetry_space_group_name_Hall '-P 2ybc'
_symmetry_space_group_name_H-M 'P 1 21/c 1'
_atom_sites_solution_hydrogens geom
_atom_sites_solution_primary direct
_atom_sites_solution_secondary difmap
_audit_creation_method SHELXL-97
_cell_angle_alpha 90.00
_cell_angle_beta 118.93(2)
_cell_angle_gamma 90.00
_cell_formula_units_Z 4
_cell_length_a 9.239(2)
_cell_length_b 28.497(2)
_cell_length_c 10.402(4)
_cell_measurement_reflns_used 35346
_cell_measurement_temperature 173(2)
_cell_measurement_theta_max 27.53
_cell_measurement_theta_min 3.10
_cell_volume 2396.9(12)
_computing_cell_refinement 'COLLECT (Nonius, 2002)'
_computing_data_collection 'COLLECT (Nonius, 2002)'
_computing_data_reduction 'COLLECT (Nonius, 2002)'
_computing_molecular_graphics 'SHELXTL (Sheldrick, 1990)'
_computing_publication_material 'SHELXTL (Sheldrick, 1990)'
_computing_structure_refinement 'SHELXL97 (Sheldrick, 1997)'
_computing_structure_solution 'SHELXS97 (Sheldrick, 1990)'
_diffrn_ambient_temperature 173(2)
_diffrn_measured_fraction_theta_full 0.997
_diffrn_measured_fraction_theta_max 0.997
_diffrn_measurement_device_type KappaCCD
_diffrn_measurement_method CCD
_diffrn_radiation_monochromator graphite
_diffrn_radiation_source 'fine-focus sealed tube'
_diffrn_radiation_type MoK\a
_diffrn_radiation_wavelength 0.71073
_diffrn_reflns_av_R_equivalents 0.0638
_diffrn_reflns_av_sigmaI/netI 0.0483
_diffrn_reflns_limit_h_max 11
_diffrn_reflns_limit_h_min -11
_diffrn_reflns_limit_k_max 36
_diffrn_reflns_limit_k_min -36
_diffrn_reflns_limit_l_max 13
_diffrn_reflns_limit_l_min -13
_diffrn_reflns_number 35346
_diffrn_reflns_theta_full 27.53
_diffrn_reflns_theta_max 27.53
_diffrn_reflns_theta_min 3.10
_exptl_absorpt_coefficient_mu 0.677
_exptl_absorpt_correction_T_max 0.9478
_exptl_absorpt_correction_T_min 0.8765
_exptl_absorpt_correction_type multi-scan
_exptl_absorpt_process_details 'SADABS (Sheldrick, 1996)'
_exptl_crystal_colour red
_exptl_crystal_density_diffrn 1.495
_exptl_crystal_density_method 'not measured'
_exptl_crystal_description prismatic
_exptl_crystal_F_000 1112
_exptl_crystal_size_max 0.20
_exptl_crystal_size_mid 0.18
_exptl_crystal_size_min 0.08
_refine_diff_density_max 0.417
_refine_diff_density_min -0.465
_refine_diff_density_rms 0.061
_refine_ls_extinction_method none
_refine_ls_goodness_of_fit_ref 1.046
_refine_ls_hydrogen_treatment mixed
_refine_ls_matrix_type full
_refine_ls_number_parameters 334
_refine_ls_number_reflns 5486
_refine_ls_number_restraints 0
_refine_ls_restrained_S_all 1.046
_refine_ls_R_factor_all 0.0646
_refine_ls_R_factor_gt 0.0387
_refine_ls_shift/su_max 0.001
_refine_ls_shift/su_mean 0.000
_refine_ls_structure_factor_coef Fsqd
_refine_ls_weighting_details 'calc w=1/[\s^2^(Fo^2^)+(0.0376P)^2^+1.2197P] where P=(Fo^2^+2Fc^2^)/3'
_refine_ls_weighting_scheme calc
_refine_ls_wR_factor_gt 0.0847
_refine_ls_wR_factor_ref 0.0941
_reflns_number_gt 4072
_reflns_number_total 5486
_reflns_threshold_expression >2sigma(I)
_cod_data_source_file b512048a.txt
_cod_data_source_block pm15
_cod_original_cell_volume 2396.9(11)
_cod_original_sg_symbol_H-M 'P 21/c'
_cod_database_code 7006558

loop_
_symmetry_equiv_pos_as_xyz
'x, y, z'
'-x, y+1/2, -z+1/2'
'-x, -y, -z'
'x, -y-1/2, z-1/2'

loop_
_atom_site_label
_atom_site_type_symbol
_atom_site_fract_x
_atom_site_fract_y
_atom_site_fract_z
_atom_site_U_iso_or_equiv
_atom_site_adp_type
_atom_site_occupancy
_atom_site_calc_flag
_atom_site_refinement_flags
_atom_site_disorder_assembly
_atom_site_disorder_group
Fe1 Fe 0.33229(4) 0.109197(10) 0.65612(3) 0.01867(9) Uani 1 d . . .
N11 N 0.5466(2) 0.07631(6) 0.65234(19) 0.0211(4) Uani 1 d . . .
C12 C 0.5091(3) 0.06362(7) 0.5149(2) 0.0206(4) Uani 1 d . . .
C13 C 0.6313(3) 0.04876(8) 0.4832(3) 0.0272(5) Uani 1 d . . .
H13A H 0.6009 0.0412 0.3843 0.033 Uiso 1 calc R . .
N14 N 0.7904(3) 0.04459(7) 0.5859(2) 0.0316(5) Uani 1 d . . .
C15 C 0.8231(3) 0.05527(8) 0.7221(3) 0.0309(5) Uani 1 d . . .
H15A H 0.9332 0.0516 0.7997 0.037 Uiso 1 calc R . .
C16 C 0.7041(3) 0.07156(8) 0.7558(2) 0.0261(5) Uani 1 d . . .
H16A H 0.7352 0.0795 0.8546 0.031 Uiso 1 calc R . .
C17 C 0.3290(3) 0.06500(7) 0.4017(2) 0.0222(5) Uani 1 d . . .
O18 O 0.23295(18) 0.08295(5) 0.44736(15) 0.0239(3) Uani 1 d . . .
O19 O 0.2854(2) 0.04922(6) 0.27899(17) 0.0314(4) Uani 1 d . . .
N21 N 0.2818(2) 0.04899(6) 0.75945(18) 0.0189(4) Uani 1 d . . .
C22 C 0.3447(3) 0.05443(7) 0.9054(2) 0.0193(4) Uani 1 d . . .
C23 C 0.3105(3) 0.02197(8) 0.9869(2) 0.0250(5) Uani 1 d . . .
H23A H 0.3568 0.0267 1.0897 0.030 Uiso 1 calc R . .
N24 N 0.2144(3) -0.01578(7) 0.9258(2) 0.0305(5) Uani 1 d . . .
C25 C 0.1538(3) -0.02051(8) 0.7808(3) 0.0292(5) Uani 1 d . . .
H25A H 0.0851 -0.0467 0.7327 0.035 Uiso 1 calc R . .
C26 C 0.1874(3) 0.01138(7) 0.6979(2) 0.0232(5) Uani 1 d . . .
H26A H 0.1424 0.0063 0.5953 0.028 Uiso 1 calc R . .
C27 C 0.4506(3) 0.09770(7) 0.9709(2) 0.0224(5) Uani 1 d . . .
O28 O 0.45563(19) 0.12588(5) 0.87580(16) 0.0238(3) Uani 1 d . . .
O29 O 0.5208(2) 0.10352(6) 1.10416(16) 0.0350(4) Uani 1 d . . .
N31 N 0.4052(2) 0.17809(6) 0.60746(19) 0.0219(4) Uani 1 d . . .
C32 C 0.5292(3) 0.20283(8) 0.7120(2) 0.0264(5) Uani 1 d . . .
H32A H 0.5864 0.1900 0.8081 0.032 Uiso 1 calc R . .
C33 C 0.5786(3) 0.24621(8) 0.6875(3) 0.0313(5) Uani 1 d . . .
H33A H 0.6674 0.2625 0.7653 0.038 Uiso 1 calc R . .
C34 C 0.4971(3) 0.26545(8) 0.5485(3) 0.0351(6) Uani 1 d . . .
H34A H 0.5275 0.2953 0.5288 0.042 Uiso 1 calc R . .
C35 C 0.3702(3) 0.24011(9) 0.4390(3) 0.0366(6) Uani 1 d . . .
H35A H 0.3128 0.2522 0.3418 0.044 Uiso 1 calc R . .
C36 C 0.3268(3) 0.19682(8) 0.4717(3) 0.0290(5) Uani 1 d . . .
H36A H 0.2386 0.1798 0.3955 0.035 Uiso 1 calc R . .
N41 N 0.0872(2) 0.13759(6) 0.60123(19) 0.0215(4) Uani 1 d . . .
C42 C 0.0566(3) 0.15556(8) 0.7051(3) 0.0261(5) Uani 1 d . . .
H42A H 0.1454 0.1579 0.8028 0.031 Uiso 1 calc R . .
C43 C -0.0981(3) 0.17086(9) 0.6764(3) 0.0317(5) Uani 1 d . . .
H43A H -0.1147 0.1835 0.7528 0.038 Uiso 1 calc R . .
C44 C -0.2281(3) 0.16744(8) 0.5353(3) 0.0314(5) Uani 1 d . . .
H44A H -0.3358 0.1775 0.5130 0.038 Uiso 1 calc R . .
C45 C -0.1991(3) 0.14913(8) 0.4269(3) 0.0287(5) Uani 1 d . . .
H45A H -0.2862 0.1464 0.3287 0.034 Uiso 1 calc R . .
C46 C -0.0409(3) 0.13497(8) 0.4646(2) 0.0246(5) Uani 1 d . . .
H46A H -0.0215 0.1226 0.3894 0.030 Uiso 1 calc R . .
N51 N 0.1456(3) 0.19388(11) 1.0735(3) 0.0611(7) Uani 1 d . . .
C52 C 0.0120(4) 0.21986(10) 1.0562(3) 0.0495(8) Uani 1 d . . .
H52A H 0.0131 0.2527 1.0413 0.059 Uiso 1 calc R . .
C53 C -0.1182(3) 0.20157(9) 1.0590(3) 0.0394(6) Uani 1 d . . .
H53A H -0.2081 0.2208 1.0465 0.047 Uiso 1 calc R . .
C54 C -0.1201(3) 0.15518(10) 1.0801(3) 0.0419(7) Uani 1 d . . .
H54A H -0.2128 0.1417 1.0826 0.050 Uiso 1 calc R . .
C55 C 0.0087(3) 0.12653(10) 1.0982(3) 0.0366(6) Uani 1 d . . .
H55A H 0.0046 0.0937 1.1118 0.044 Uiso 1 calc R . .
C56 C 0.1432(3) 0.14641(10) 1.0962(3) 0.0377(6) Uani 1 d . . .
H56A H 0.2342 0.1274 1.1105 0.045 Uiso 1 calc R . .

loop_
_atom_site_aniso_label
_atom_site_aniso_U_11
_atom_site_aniso_U_22
_atom_site_aniso_U_33
_atom_site_aniso_U_23
_atom_site_aniso_U_13
_atom_site_aniso_U_12
Fe1 0.01879(16) 0.02184(16) 0.01704(15) -0.00212(13) 0.00997(13) -0.00145(13)
N11 0.0231(10) 0.0192(9) 0.0237(10) -0.0003(7) 0.0134(8) 0.0003(7)
C12 0.0224(12) 0.0186(10) 0.0227(11) -0.0016(9) 0.0126(10) -0.0014(8)
C13 0.0315(14) 0.0270(12) 0.0291(12) -0.0039(10) 0.0196(11) 0.0011(10)
N14 0.0277(12) 0.0325(11) 0.0369(12) -0.0026(9) 0.0174(10) 0.0043(9)
C15 0.0243(13) 0.0304(13) 0.0331(14) 0.0005(10) 0.0100(11) 0.0046(10)
C16 0.0264(13) 0.0271(12) 0.0228(12) 0.0002(9) 0.0103(10) 0.0014(9)
C17 0.0298(13) 0.0198(11) 0.0208(11) -0.0004(9) 0.0153(10) 0.0010(9)
O18 0.0224(9) 0.0300(8) 0.0200(8) -0.0040(6) 0.0109(7) -0.0001(6)
O19 0.0351(10) 0.0386(9) 0.0220(8) -0.0063(7) 0.0150(8) 0.0022(7)
N21 0.0175(9) 0.0226(9) 0.0179(9) -0.0007(7) 0.0096(8) 0.0018(7)
C22 0.0179(11) 0.0227(11) 0.0185(11) -0.0002(8) 0.0097(9) 0.0033(8)
C23 0.0274(13) 0.0287(12) 0.0205(11) 0.0008(9) 0.0129(10) 0.0011(9)
N24 0.0392(13) 0.0269(10) 0.0298(11) 0.0003(9) 0.0202(10) -0.0032(9)
C25 0.0343(14) 0.0232(11) 0.0321(13) -0.0048(10) 0.0175(11) -0.0060(10)
C26 0.0229(12) 0.0253(11) 0.0216(11) -0.0050(9) 0.0109(10) -0.0002(9)
C27 0.0196(11) 0.0282(11) 0.0208(11) -0.0027(9) 0.0109(10) 0.0000(9)
O28 0.0255(9) 0.0265(8) 0.0201(8) -0.0029(6) 0.0115(7) -0.0046(6)
O29 0.0384(10) 0.0461(11) 0.0163(8) -0.0067(7) 0.0099(8) -0.0122(8)
N31 0.0226(10) 0.0236(9) 0.0228(10) -0.0006(8) 0.0138(8) -0.0005(8)
C32 0.0266(13) 0.0297(12) 0.0240(12) -0.0021(10) 0.0131(10) -0.0017(10)
C33 0.0310(14) 0.0292(13) 0.0361(14) -0.0082(11) 0.0181(12) -0.0097(10)
C34 0.0390(15) 0.0248(12) 0.0474(16) 0.0047(11) 0.0256(14) -0.0022(11)
C35 0.0361(15) 0.0367(14) 0.0363(15) 0.0107(12) 0.0170(13) 0.0014(11)
C36 0.0261(13) 0.0304(12) 0.0291(13) 0.0018(10) 0.0123(11) -0.0022(10)
N41 0.0222(10) 0.0212(9) 0.0233(10) 0.0010(7) 0.0126(8) 0.0007(7)
C42 0.0245(13) 0.0296(12) 0.0235(12) -0.0029(10) 0.0112(10) 0.0010(9)
C43 0.0299(14) 0.0386(13) 0.0312(13) -0.0029(11) 0.0183(12) 0.0069(11)
C44 0.0214(13) 0.0342(13) 0.0397(14) 0.0029(11) 0.0157(12) 0.0054(10)
C45 0.0240(13) 0.0283(12) 0.0279(13) 0.0013(10) 0.0079(11) 0.0025(10)
C46 0.0257(13) 0.0251(11) 0.0220(12) -0.0013(9) 0.0106(10) 0.0008(9)
N51 0.0552(18) 0.078(2) 0.0488(16) 0.0013(14) 0.0241(15) -0.0145(15)
C52 0.063(2) 0.0324(15) 0.0456(18) -0.0021(13) 0.0201(17) -0.0007(14)
C53 0.0330(15) 0.0405(15) 0.0450(16) -0.0041(13) 0.0191(13) 0.0093(12)
C54 0.0244(14) 0.0648(19) 0.0335(15) -0.0027(13) 0.0116(12) -0.0071(13)
C55 0.0411(16) 0.0397(14) 0.0252(13) 0.0027(11) 0.0130(12) -0.0042(12)
C56 0.0332(15) 0.0497(16) 0.0320(14) 0.0045(12) 0.0172(13) 0.0075(12)

loop_
_atom_type_symbol
_atom_type_description
_atom_type_scat_dispersion_real
_atom_type_scat_dispersion_imag
_atom_type_scat_source
Fe Fe 0.3463 0.8444 'International Tables Vol C Tables 4.2.6.8 and 6.1.1.4'
N N 0.0061 0.0033 'International Tables Vol C Tables 4.2.6.8 and 6.1.1.4'
O O 0.0106 0.0060 'International Tables Vol C Tables 4.2.6.8 and 6.1.1.4'
C C 0.0033 0.0016 'International Tables Vol C Tables 4.2.6.8 and 6.1.1.4'
H H 0.0000 0.0000 'International Tables Vol C Tables 4.2.6.8 and 6.1.1.4'

loop_
_geom_angle_atom_site_label_1
_geom_angle_atom_site_label_2
_geom_angle_atom_site_label_3
_geom_angle
_geom_angle_site_symmetry_1
_geom_angle_site_symmetry_3
_geom_angle_publ_flag
O18 Fe1 O28 170.65(6) . . ?
O18 Fe1 N21 98.15(6) . . ?
O28 Fe1 N21 76.76(6) . . ?
O18 Fe1 N41 88.97(7) . . ?
O28 Fe1 N41 98.66(7) . . ?
N21 Fe1 N41 88.78(6) . . ?
O18 Fe1 N11 76.81(7) . . ?
O28 Fe1 N11 95.64(7) . . ?
N21 Fe1 N11 94.70(6) . . ?
N41 Fe1 N11 165.69(7) . . ?
O18 Fe1 N31 96.39(6) . . ?
O28 Fe1 N31 89.01(6) . . ?
N21 Fe1 N31 165.40(6) . . ?
N41 Fe1 N31 90.19(6) . . ?
N11 Fe1 N31 89.86(6) . . ?
C16 N11 C12 116.70(18) . . ?
C16 N11 Fe1 131.76(14) . . ?
C12 N11 Fe1 111.13(14) . . ?
N11 C12 C13 120.9(2) . . ?
N11 C12 C17 116.27(18) . . ?
C13 C12 C17 122.8(2) . . ?
N14 C13 C12 122.9(2) . . ?
N14 C13 H13A 118.6 . . ?
C12 C13 H13A 118.6 . . ?
C15 N14 C13 115.1(2) . . ?
N14 C15 C16 123.1(2) . . ?
N14 C15 H15A 118.5 . . ?
C16 C15 H15A 118.5 . . ?
N11 C16 C15 121.2(2) . . ?
N11 C16 H16A 119.4 . . ?
C15 C16 H16A 119.4 . . ?
O19 C17 O18 126.1(2) . . ?
O19 C17 C12 119.23(19) . . ?
O18 C17 C12 114.70(18) . . ?
C17 O18 Fe1 119.83(14) . . ?
C26 N21 C22 117.34(18) . . ?
C26 N21 Fe1 129.69(14) . . ?
C22 N21 Fe1 112.62(13) . . ?
N21 C22 C23 120.6(2) . . ?
N21 C22 C27 115.68(17) . . ?
C23 C22 C27 123.71(19) . . ?
N24 C23 C22 122.5(2) . . ?
N24 C23 H23A 118.7 . . ?
C22 C23 H23A 118.7 . . ?
C25 N24 C23 115.77(19) . . ?
N24 C25 C26 122.5(2) . . ?
N24 C25 H25A 118.8 . . ?
C26 C25 H25A 118.8 . . ?
N21 C26 C25 121.3(2) . . ?
N21 C26 H26A 119.4 . . ?
C25 C26 H26A 119.4 . . ?
O29 C27 O28 125.9(2) . . ?
O29 C27 C22 119.50(19) . . ?
O28 C27 C22 114.57(18) . . ?
C27 O28 Fe1 120.09(13) . . ?
C32 N31 C36 117.29(19) . . ?
C32 N31 Fe1 121.20(14) . . ?
C36 N31 Fe1 121.51(15) . . ?
N31 C32 C33 123.4(2) . . ?
N31 C32 H32A 118.3 . . ?
C33 C32 H32A 118.3 . . ?
C34 C33 C32 119.1(2) . . ?
C34 C33 H33A 120.4 . . ?
C32 C33 H33A 120.4 . . ?
C35 C34 C33 118.2(2) . . ?
C35 C34 H34A 120.9 . . ?
C33 C34 H34A 120.9 . . ?
C34 C35 C36 119.6(2) . . ?
C34 C35 H35A 120.2 . . ?
C36 C35 H35A 120.2 . . ?
N31 C36 C35 122.4(2) . . ?
N31 C36 H36A 118.8 . . ?
C35 C36 H36A 118.8 . . ?
C46 N41 C42 116.89(19) . . ?
C46 N41 Fe1 121.57(14) . . ?
C42 N41 Fe1 121.41(15) . . ?
N41 C42 C43 123.0(2) . . ?
N41 C42 H42A 118.5 . . ?
C43 C42 H42A 118.5 . . ?
C44 C43 C42 119.0(2) . . ?
C44 C43 H43A 120.5 . . ?
C42 C43 H43A 120.5 . . ?
C43 C44 C45 118.9(2) . . ?
C43 C44 H44A 120.6 . . ?
C45 C44 H44A 120.6 . . ?
C46 C45 C44 118.5(2) . . ?
C46 C45 H45A 120.8 . . ?
C44 C45 H45A 120.8 . . ?
N41 C46 C45 123.8(2) . . ?
N41 C46 H46A 118.1 . . ?
C45 C46 H46A 118.1 . . ?
C52 N51 C56 117.7(3) . . ?
C53 C52 N51 123.6(3) . . ?
C53 C52 H52A 118.2 . . ?
N51 C52 H52A 118.2 . . ?
C52 C53 C54 118.4(3) . . ?
C52 C53 H53A 120.8 . . ?
C54 C53 H53A 120.8 . . ?
C53 C54 C55 121.8(3) . . ?
C53 C54 H54A 119.1 . . ?
C55 C54 H54A 119.1 . . ?
C56 C55 C54 118.7(3) . . ?
C56 C55 H55A 120.6 . . ?
C54 C55 H55A 120.6 . . ?
N51 C56 C55 119.9(3) . . ?
N51 C56 H56A 120.1 . . ?
C55 C56 H56A 120.1 . . ?

loop_
_geom_bond_atom_site_label_1
_geom_bond_atom_site_label_2
_geom_bond_distance
_geom_bond_site_symmetry_2
_geom_bond_publ_flag
Fe1 O18 2.0468(16) . ?
Fe1 O28 2.0559(17) . ?
Fe1 N21 2.1914(17) . ?
Fe1 N41 2.2038(19) . ?
Fe1 N11 2.2081(18) . ?
Fe1 N31 2.2122(17) . ?
N11 C16 1.334(3) . ?
N11 C12 1.347(3) . ?
C12 C13 1.387(3) . ?
C12 C17 1.504(3) . ?
C13 N14 1.341(3) . ?
C13 H13A 0.9500 . ?
N14 C15 1.333(3) . ?
C15 C16 1.387(3) . ?
C15 H15A 0.9500 . ?
C16 H16A 0.9500 . ?
C17 O19 1.224(2) . ?
C17 O18 1.297(2) . ?
N21 C26 1.333(3) . ?
N21 C22 1.347(3) . ?
C22 C23 1.391(3) . ?
C22 C27 1.515(3) . ?
C23 N24 1.343(3) . ?
C23 H23A 0.9500 . ?
N24 C25 1.338(3) . ?
C25 C26 1.387(3) . ?
C25 H25A 0.9500 . ?
C26 H26A 0.9500 . ?
C27 O29 1.225(3) . ?
C27 O28 1.292(3) . ?
N31 C32 1.336(3) . ?
N31 C36 1.347(3) . ?
C32 C33 1.383(3) . ?
C32 H32A 0.9500 . ?
C33 C34 1.380(3) . ?
C33 H33A 0.9500 . ?
C34 C35 1.379(4) . ?
C34 H34A 0.9500 . ?
C35 C36 1.390(3) . ?
C35 H35A 0.9500 . ?
C36 H36A 0.9500 . ?
N41 C46 1.341(3) . ?
N41 C42 1.344(3) . ?
C42 C43 1.382(3) . ?
C42 H42A 0.9500 . ?
C43 C44 1.379(3) . ?
C43 H43A 0.9500 . ?
C44 C45 1.381(3) . ?
C44 H44A 0.9500 . ?
C45 C46 1.378(3) . ?
C45 H45A 0.9500 . ?
C46 H46A 0.9500 . ?
N51 C52 1.374(4) . ?
N51 C56 1.375(4) . ?
C52 C53 1.325(4) . ?
C52 H52A 0.9500 . ?
C53 C54 1.341(4) . ?
C53 H53A 0.9500 . ?
C54 C55 1.379(4) . ?
C54 H54A 0.9500 . ?
C55 C56 1.375(4) . ?
C55 H55A 0.9500 . ?
C56 H56A 0.9500 . ?
